data_4347651
loop_
_publ_author_name
'Tsuchiya, Mizuho'
'Sakamoto, Ryota'
'Shimada, Masaki'
'Yamanoi, Yoshinori'
'Hattori, Yohei'
'Sugimoto, Kunihisa'
'Nishibori, Eiji'
'Nishihara, Hiroshi'

_publ_section_title
;
 Bis(dipyrrinato)zinc(II) Complexes: Emission in the Solid State.
;
_journal_issue 12
_journal_name_full 'Inorganic chemistry'
_journal_page_first 5732
_journal_page_last 5734
_journal_paper_doi 10.1021/acs.inorgchem.6b00431
_journal_volume 55
_journal_year 2016
_chemical_formula_moiety 'C53 H66 N4 O Zn'
_chemical_formula_sum 'C53 H66 N4 O Zn'
_chemical_formula_weight 840.51
_space_group_IT_number 165
_space_group_name_Hall '-P 3 2"c'
_space_group_name_H-M_alt 'P -3 c 1'
_symmetry_cell_setting trigonal
_symmetry_Int_Tables_number 165
_symmetry_space_group_name_Hall '-P 3 2"c'
_symmetry_space_group_name_H-M 'P -3 c 1'
_atom_sites_solution_hydrogens geom
_atom_sites_solution_primary direct
_atom_sites_solution_secondary difmap
_audit_creation_date 2015-11-21
_audit_creation_method 'by CrystalStructure 4.0'
_cell_angle_alpha 90.0000
_cell_angle_beta 90.0000
_cell_angle_gamma 120.0000
_cell_formula_units_Z 6
_cell_length_a 18.4026(4)
_cell_length_b 18.4026(4)
_cell_length_c 24.6441(9)
_cell_measurement_reflns_used 20492
_cell_measurement_temperature 113
_cell_measurement_theta_max 27.47
_cell_measurement_theta_min 3.04
_cell_volume 7227.7(3)
_computing_cell_refinement CrystalClear
_computing_data_collection 'CrystalClear (Rigaku/MSC Inc., 2006)'
_computing_data_reduction CrystalClear
_computing_molecular_graphics 'CrystalStructure 4.0'
_computing_publication_material 'CrystalStructure 4.0 (Rigaku, 2010)'
_computing_structure_refinement 'SHELXL97 (Sheldrick, 2008)'
_computing_structure_solution 'SIR92 (Altomare, et al., 1994)'
_diffrn_ambient_temperature 113
_diffrn_detector_area_resol_mean 28.445
_diffrn_measured_fraction_theta_full 1.018
_diffrn_measured_fraction_theta_max 1.018
_diffrn_measurement_device_type 'Rigaku Saturn724'
_diffrn_measurement_method \w
_diffrn_radiation_type 'Mo K\a'
_diffrn_radiation_wavelength 0.71070
_diffrn_reflns_av_R_equivalents 0.0372
_diffrn_reflns_limit_h_max 23
_diffrn_reflns_limit_h_min -23
_diffrn_reflns_limit_k_max 23
_diffrn_reflns_limit_k_min -23
_diffrn_reflns_limit_l_max 23
_diffrn_reflns_limit_l_min -31
_diffrn_reflns_number 53931
_diffrn_reflns_theta_full 27.46
_diffrn_reflns_theta_max 27.47
_diffrn_standards_number 0
_exptl_absorpt_coefficient_mu 0.550
_exptl_absorpt_correction_type none
_exptl_crystal_colour red
_exptl_crystal_density_diffrn 1.159
_exptl_crystal_density_method 'not measured'
_exptl_crystal_description block
_exptl_crystal_F_000 2700.00
_exptl_crystal_size_max 0.8
_exptl_crystal_size_mid 0.4
_exptl_crystal_size_min 0.3
_refine_diff_density_max 0.820
_refine_diff_density_min -0.660
_refine_ls_extinction_method none
_refine_ls_goodness_of_fit_ref 1.080
_refine_ls_hydrogen_treatment noref
_refine_ls_number_parameters 285
_refine_ls_number_reflns 5500
_refine_ls_number_restraints 0
_refine_ls_R_factor_gt 0.0448
_refine_ls_shift/su_max 0.523
_refine_ls_structure_factor_coef Fsqd
_refine_ls_weighting_details 'w = 1/[\s^2^(Fo^2^)+(0.0985P)^2^+14.1997P] where P=(Fo^2^+2Fc^2^)/3'
_refine_ls_weighting_scheme calc
_refine_ls_wR_factor_ref 0.1272
_reflns_number_gt 4962
_reflns_number_total 5500
_reflns_threshold_expression F^2^>2.0\s(F^2^)
_cod_data_source_file ic6b00431_si_002.cif
_cod_data_source_block 1c2Zn-MeOH
_cod_original_cell_volume 7227.7(4)
_cod_database_code 4347651

loop_
_symmetry_equiv_pos_site_id
_symmetry_equiv_pos_as_xyz
1 +X,+Y,+Z
2 -Y,+X-Y,+Z
3 -X+Y,-X,+Z
4 -X+Y,+Y,1/2+Z
5 +X,+X-Y,1/2+Z
6 -Y,-X,1/2+Z
7 -X,-Y,-Z
8 +Y,-X+Y,-Z
9 +X-Y,+X,-Z
10 +X-Y,-Y,1/2-Z
11 -X,-X+Y,1/2-Z
12 +Y,+X,1/2-Z

loop_
_atom_site_label
_atom_site_type_symbol
_atom_site_fract_x
_atom_site_fract_y
_atom_site_fract_z
_atom_site_U_iso_or_equiv
_atom_site_adp_type
_atom_site_occupancy
_atom_site_symmetry_multiplicity
_atom_site_calc_flag
Zn1 Zn 0.320612(17) 0.320612(17) 0.7500 0.01979(8) Uani 1.0 6 d
O23 O 0.3062(4) 0.6343(5) 0.37239(15) 0.105(4) Uiso 0.5000 12 d
O30 O 0.3785(5) 0.7060(3) 0.47466(17) 0.0660(19) Uiso 0.5000 12 d
N1 N 0.28562(11) 0.24758(10) 0.68606(7) 0.0216(5) Uani 1.0 12 d
N2 N 0.34215(11) 0.42155(10) 0.70928(7) 0.0226(5) Uani 1.0 12 d
C1 C 0.24791(12) 0.19889(12) 0.59867(8) 0.0212(5) Uani 1.0 12 d
C2 C 0.24762(13) 0.38135(13) 0.53461(9) 0.0241(6) Uani 1.0 12 d
C3 C 0.37906(12) 0.51563(12) 0.63911(9) 0.0219(5) Uani 1.0 12 d
C4 C 0.38152(13) 0.38534(12) 0.52746(9) 0.0239(5) Uani 1.0 12 d
C5 C 0.45365(14) 0.38152(14) 0.55330(10) 0.0298(6) Uani 1.0 12 d
C6 C 0.22362(14) 0.18869(13) 0.53991(9) 0.0267(6) Uani 1.0 12 d
C7 C 0.23567(12) 0.13261(12) 0.63191(9) 0.0230(5) Uani 1.0 12 d
C8 C 0.31094(11) 0.35712(12) 0.61833(8) 0.0193(5) Uani 1.0 12 d
C9 C 0.31314(12) 0.37454(12) 0.55875(8) 0.0204(5) Uani 1.0 12 d
C10 C 0.34183(12) 0.42757(12) 0.65287(8) 0.0192(5) Uani 1.0 12 d
C11 C 0.25125(14) 0.39751(14) 0.47903(9) 0.0296(6) Uani 1.0 12 d
C12 C 0.25907(13) 0.16544(13) 0.68513(9) 0.0236(5) Uani 1.0 12 d
C13 C 0.28136(12) 0.27266(12) 0.63288(8) 0.0197(5) Uani 1.0 12 d
C14 C 0.40135(13) 0.55930(13) 0.68792(9) 0.0257(6) Uani 1.0 12 d
C15 C 0.38280(15) 0.40195(14) 0.47199(9) 0.0290(6) Uani 1.0 12 d
C16 C 0.25485(16) 0.11856(14) 0.73559(10) 0.0344(7) Uani 1.0 12 d
C17 C 0.20337(14) 0.04220(13) 0.61670(10) 0.0275(6) Uani 1.0 12 d
C18 C 0.37736(14) 0.49877(13) 0.72980(9) 0.0271(6) Uani 1.0 12 d
C19 C 0.31850(16) 0.40808(14) 0.44718(9) 0.0310(6) Uani 1.0 12 d
C20 C 0.39132(15) 0.55742(13) 0.58490(9) 0.0297(6) Uani 1.0 12 d
C21 C 0.44344(16) 0.65247(14) 0.69708(10) 0.0339(6) Uani 1.0 12 d
C22 C 0.17508(14) 0.37210(16) 0.56840(9) 0.0315(6) Uani 1.0 12 d
C25 C 0.3880(3) 0.51400(16) 0.78960(11) 0.0458(8) Uani 1.0 12 d
C26 C 0.32148(19) 0.42688(17) 0.38699(10) 0.0446(8) Uani 1.0 12 d
C27 C 0.10849(16) -0.01233(15) 0.62108(13) 0.0431(8) Uani 1.0 12 d
C28 C 0.53709(18) 0.69268(16) 0.70721(13) 0.0472(8) Uani 1.0 12 d
C29 C 0.298(2) 0.6233(18) 0.4448(4) 0.313(7) Uiso 1.0 12 d
H5A H 0.4320 0.3297 0.5748 0.0353 Uiso 1.0 12 d
H5B H 0.4914 0.3819 0.5252 0.0353 Uiso 1.0 12 d
H5C H 0.4846 0.4300 0.5773 0.0353 Uiso 1.0 12 d
H6A H 0.1815 0.2058 0.5341 0.0318 Uiso 1.0 12 d
H6B H 0.2733 0.2241 0.5178 0.0318 Uiso 1.0 12 d
H6C H 0.2002 0.1300 0.5292 0.0318 Uiso 1.0 12 d
H11 H 0.2066 0.4012 0.4624 0.0348 Uiso 1.0 12 d
H15 H 0.4291 0.4092 0.4508 0.0343 Uiso 1.0 12 d
H16A H 0.2747 0.0792 0.7279 0.0406 Uiso 1.0 12 d
H16B H 0.2904 0.1583 0.7636 0.0406 Uiso 1.0 12 d
H16C H 0.1967 0.0875 0.7486 0.0406 Uiso 1.0 12 d
H17A H 0.2204 0.0398 0.5790 0.0327 Uiso 1.0 12 d
H17B H 0.2299 0.0189 0.6408 0.0327 Uiso 1.0 12 d
H20A H 0.4252 0.6185 0.5892 0.0351 Uiso 1.0 12 d
H20B H 0.4199 0.5381 0.5603 0.0351 Uiso 1.0 12 d
H20C H 0.3364 0.5431 0.5696 0.0351 Uiso 1.0 12 d
H21A H 0.4342 0.6788 0.6647 0.0400 Uiso 1.0 12 d
H21B H 0.4171 0.6634 0.7285 0.0400 Uiso 1.0 12 d
H22A H 0.1383 0.3838 0.5458 0.0370 Uiso 1.0 12 d
H22B H 0.1433 0.3145 0.5823 0.0370 Uiso 1.0 12 d
H22C H 0.1963 0.4114 0.5988 0.0370 Uiso 1.0 12 d
H25A H 0.4230 0.4924 0.8043 0.0540 Uiso 1.0 12 d
H25B H 0.4146 0.5743 0.7969 0.0540 Uiso 1.0 12 d
H25C H 0.3327 0.4850 0.8073 0.0540 Uiso 1.0 12 d
H26A H 0.2646 0.3968 0.3721 0.0532 Uiso 1.0 12 d
H26B H 0.3453 0.4872 0.3818 0.0532 Uiso 1.0 12 d
H26C H 0.3566 0.4083 0.3685 0.0532 Uiso 1.0 12 d
H27A H 0.0906 -0.0059 0.6575 0.0515 Uiso 1.0 12 d
H27B H 0.0819 0.0052 0.5939 0.0515 Uiso 1.0 12 d
H27C H 0.0924 -0.0711 0.6153 0.0515 Uiso 1.0 12 d
H28A H 0.5470 0.6677 0.7393 0.0561 Uiso 1.0 12 d
H28B H 0.5641 0.6835 0.6755 0.0561 Uiso 1.0 12 d
H28C H 0.5611 0.7532 0.7128 0.0561 Uiso 1.0 12 d

loop_
_atom_site_aniso_label
_atom_site_aniso_U_11
_atom_site_aniso_U_22
_atom_site_aniso_U_33
_atom_site_aniso_U_12
_atom_site_aniso_U_13
_atom_site_aniso_U_23
Zn1 0.01841(14) 0.01841(14) 0.01894(18) 0.00650(13) -0.00078(6) 0.00078(6)
N1 0.0217(8) 0.0161(8) 0.0229(9) 0.0064(7) -0.0008(7) 0.0014(7)
N2 0.0253(9) 0.0185(8) 0.0221(9) 0.0096(7) -0.0037(7) -0.0019(7)
C1 0.0175(9) 0.0197(9) 0.0250(10) 0.0082(8) 0.0006(7) -0.0024(8)
C2 0.0235(10) 0.0215(10) 0.0258(11) 0.0101(8) -0.0032(8) -0.0009(8)
C3 0.0183(9) 0.0177(9) 0.0295(11) 0.0088(8) -0.0006(8) 0.0003(8)
C4 0.0236(10) 0.0179(9) 0.0264(11) 0.0076(8) 0.0038(8) 0.0017(8)
C5 0.0244(11) 0.0298(11) 0.0363(12) 0.0144(9) 0.0077(9) 0.0053(9)
C6 0.0292(11) 0.0236(10) 0.0248(11) 0.0113(9) -0.0015(8) -0.0049(8)
C7 0.0183(9) 0.0180(10) 0.0310(11) 0.0078(8) 0.0003(8) -0.0018(8)
C8 0.0149(8) 0.0192(9) 0.0225(10) 0.0076(8) 0.0008(7) 0.0012(7)
C9 0.0218(9) 0.0161(9) 0.0213(10) 0.0079(8) 0.0000(7) -0.0001(7)
C10 0.0174(9) 0.0183(9) 0.0213(10) 0.0084(7) -0.0004(7) 0.0015(7)
C11 0.0306(11) 0.0259(11) 0.0287(11) 0.0114(9) -0.0065(9) 0.0014(9)
C12 0.0216(10) 0.0173(9) 0.0283(11) 0.0071(8) -0.0003(8) 0.0018(8)
C13 0.0179(9) 0.0184(9) 0.0214(10) 0.0081(8) -0.0001(7) -0.0003(7)
C14 0.0241(10) 0.0188(10) 0.0324(11) 0.0094(8) -0.0047(8) -0.0022(8)
C15 0.0329(12) 0.0216(10) 0.0265(11) 0.0092(9) 0.0089(9) 0.0022(8)
C16 0.0422(14) 0.0217(11) 0.0336(12) 0.0118(10) -0.0055(10) 0.0038(9)
C17 0.0265(11) 0.0188(10) 0.0369(12) 0.0112(9) -0.0013(9) -0.0037(9)
C18 0.0312(11) 0.0207(10) 0.0279(11) 0.0118(9) -0.0055(9) -0.0039(8)
C19 0.0392(13) 0.0206(10) 0.0238(11) 0.0078(9) 0.0013(9) 0.0026(8)
C20 0.0341(12) 0.0189(10) 0.0319(12) 0.0102(9) 0.0008(9) 0.0041(8)
C21 0.0378(13) 0.0192(10) 0.0415(13) 0.0119(10) -0.0071(10) -0.0039(9)
C22 0.0268(11) 0.0394(13) 0.0323(12) 0.0195(10) -0.0037(9) -0.0014(10)
C25 0.072(2) 0.0284(12) 0.0293(13) 0.0193(13) -0.0104(13) -0.0072(10)
C26 0.0544(17) 0.0372(14) 0.0262(12) 0.0110(13) 0.0009(11) 0.0082(10)
C27 0.0269(12) 0.0231(11) 0.074(2) 0.0085(10) -0.0031(12) -0.0094(12)
C28 0.0394(15) 0.0250(12) 0.0626(19) 0.0051(11) -0.0121(13) -0.0004(12)

loop_
_atom_type_symbol
_atom_type_description
_atom_type_scat_dispersion_real
_atom_type_scat_dispersion_imag
_atom_type_scat_source
C C 0.0033 0.0016
;
International Tables for Crystallography
(1992, Vol. C, Tables 4.2.6.8 and 6.1.1.4)
;
H H 0.0000 0.0000
;
International Tables for Crystallography
(1992, Vol. C, Table 6.1.1.4)
;
N N 0.0061 0.0033
;
International Tables for Crystallography
(1992, Vol. C, Tables 4.2.6.8 and 6.1.1.4)
;
O O 0.0106 0.0060
;
International Tables for Crystallography
(1992, Vol. C, Tables 4.2.6.8 and 6.1.1.4)
;
Zn Zn 0.2839 1.4301
;
International Tables for Crystallography
(1992, Vol. C, Tables 4.2.6.8 and 6.1.1.4)
;

loop_
_geom_angle_atom_site_label_1
_geom_angle_atom_site_label_2
_geom_angle_atom_site_label_3
_geom_angle
_geom_angle_publ_flag
_geom_angle_site_symmetry_1
_geom_angle_site_symmetry_3
N1 Zn1 N1 119.03(7) yes . 12_556
N1 Zn1 N2 94.55(8) yes . .
N1 Zn1 N2 120.09(10) yes . 12_556
N1 Zn1 N2 120.09(10) yes 12_556 .
N1 Zn1 N2 94.55(8) yes 12_556 12_556
N2 Zn1 N2 110.19(8) yes . 12_556
O23 O23 O23 60.0(9) yes 2_665 3_565
O23 O23 C29 94.7(10) yes 2_665 .
O23 O23 C29 95.3(11) yes 3_565 .
O30 O30 O30 60.0(6) yes 2_665 3_565
O30 O30 C29 45.1(14) yes 2_665 .
O30 O30 C29 92.4(18) yes 2_665 2_665
O30 O30 C29 41.9(16) yes 2_665 3_565
O30 O30 C29 33.5(11) yes 3_565 .
O30 O30 C29 60(3) yes 3_565 2_665
O30 O30 C29 81.6(16) yes 3_565 3_565
C29 O30 C29 49(3) yes . 2_665
C29 O30 C29 49(2) yes . 3_565
C29 O30 C29 72.5(19) yes 2_665 3_565
Zn1 N1 C12 126.77(15) yes . .
Zn1 N1 C13 125.33(15) yes . .
C12 N1 C13 107.87(17) yes . .
Zn1 N2 C10 125.16(15) yes . .
Zn1 N2 C18 125.03(16) yes . .
C10 N2 C18 108.23(17) yes . .
C6 C1 C7 123.48(19) yes . .
C6 C1 C13 129.8(2) yes . .
C7 C1 C13 106.60(18) yes . .
C9 C2 C11 118.9(3) yes . .
C9 C2 C22 120.4(2) yes . .
C11 C2 C22 120.7(3) yes . .
C10 C3 C14 106.37(19) yes . .
C10 C3 C20 130.32(19) yes . .
C14 C3 C20 123.28(19) yes . .
C5 C4 C9 120.7(2) yes . .
C5 C4 C15 120.3(3) yes . .
C9 C4 C15 119.0(3) yes . .
C1 C7 C12 106.83(19) yes . .
C1 C7 C17 128.5(2) yes . .
C12 C7 C17 124.6(2) yes . .
C9 C8 C10 116.03(18) yes . .
C9 C8 C13 116.00(18) yes . .
C10 C8 C13 127.91(19) yes . .
C2 C9 C4 120.2(2) yes . .
C2 C9 C8 120.1(2) yes . .
C4 C9 C8 119.7(3) yes . .
N2 C10 C3 107.67(17) yes . .
N2 C10 C8 122.95(18) yes . .
C3 C10 C8 129.36(19) yes . .
C2 C11 C19 121.8(3) yes . .
N1 C12 C7 111.1(2) yes . .
N1 C12 C16 121.6(2) yes . .
C7 C12 C16 127.4(2) yes . .
N1 C13 C1 107.61(18) yes . .
N1 C13 C8 122.98(17) yes . .
C1 C13 C8 129.28(19) yes . .
C3 C14 C18 106.85(19) yes . .
C3 C14 C21 128.6(2) yes . .
C18 C14 C21 124.5(2) yes . .
C4 C15 C19 121.8(3) yes . .
C7 C17 C27 113.5(3) yes . .
N2 C18 C14 110.87(19) yes . .
N2 C18 C25 121.5(2) yes . .
C14 C18 C25 127.6(2) yes . .
C11 C19 C15 118.3(3) yes . .
C11 C19 C26 120.7(3) yes . .
C15 C19 C26 121.0(3) yes . .
C14 C21 C28 113.1(3) yes . .
O23 C29 O30 110.4(12) yes . .
O23 C29 O30 124(3) yes . 2_665
O23 C29 O30 141(4) yes . 3_565
O23 C29 C29 85.2(11) yes . 2_665
O23 C29 C29 84.8(12) yes . 3_565
O30 C29 O30 53.3(10) yes . 2_665
O30 C29 O30 54.1(13) yes . 3_565
O30 C29 C29 33.2(13) yes . 2_665
O30 C29 C29 45.5(17) yes . 3_565
O30 C29 O30 78.3(13) yes 2_665 3_565
O30 C29 C29 85(2) yes 2_665 2_665
O30 C29 C29 43.8(16) yes 2_665 3_565
O30 C29 C29 64(2) yes 3_565 2_665
O30 C29 C29 98(3) yes 3_565 3_565
C29 C29 C29 60(3) yes 2_665 3_565

loop_
_geom_bond_atom_site_label_1
_geom_bond_atom_site_label_2
_geom_bond_distance
_geom_bond_publ_flag
_geom_bond_site_symmetry_2
Zn1 N1 1.9592(17) yes .
Zn1 N1 1.9592(17) yes 12_556
Zn1 N2 1.9693(19) yes .
Zn1 N2 1.9693(19) yes 12_556
O23 O23 0.959(11) yes 2_665
O23 O23 0.959(11) yes 3_565
O23 C29 1.794(11) yes .
O30 O30 1.356(10) yes 2_665
O30 O30 1.356(10) yes 3_565
O30 C29 1.67(3) yes .
O30 C29 0.92(3) yes 2_665
O30 C29 1.20(4) yes 3_565
N1 C12 1.336(3) yes .
N1 C13 1.405(3) yes .
N2 C10 1.395(3) yes .
N2 C18 1.332(3) yes .
C1 C6 1.499(3) yes .
C1 C7 1.391(4) yes .
C1 C13 1.448(3) yes .
C2 C9 1.405(4) yes .
C2 C11 1.396(4) yes .
C2 C22 1.509(4) yes .
C3 C10 1.449(3) yes .
C3 C14 1.390(3) yes .
C3 C20 1.501(4) yes .
C4 C5 1.505(4) yes .
C4 C9 1.403(4) yes .
C4 C15 1.398(4) yes .
C7 C12 1.418(3) yes .
C7 C17 1.508(4) yes .
C8 C9 1.499(3) yes .
C8 C10 1.411(3) yes .
C8 C13 1.412(3) yes .
C11 C19 1.395(4) yes .
C12 C16 1.493(4) yes .
C14 C18 1.417(4) yes .
C14 C21 1.504(4) yes .
C15 C19 1.386(5) yes .
C17 C27 1.522(4) yes .
C18 C25 1.495(4) yes .
C19 C26 1.518(4) yes .
C21 C28 1.518(4) yes .
C29 C29 1.27(5) yes 2_665
C29 C29 1.27(5) yes 3_565
